data_1540992
loop_
_publ_author_name
'Smith, G.S.'
'Cox, D.E.'
'Johnson, Q.C.'
'Smith, D.K.'
'Snyder, R.L.'
'Zhou, R.-S.'
'Zalkin, A.'

_publ_section_title
;
 The crystal and molecular structure of beryllium hydride
;
_journal_name_full 'Solid State Communications'
_journal_page_first 491
_journal_page_last 494
_journal_volume 67
_journal_year 1988
_chemical_formula_sum 'Be H2'
_space_group_IT_number 72
_symmetry_space_group_name_Hall '-I 2 2c'
_symmetry_space_group_name_H-M 'I b a m'
_cell_angle_alpha 90
_cell_angle_beta 90
_cell_angle_gamma 90
_cell_formula_units_Z 12
_cell_length_a 9.082
_cell_length_b 4.16
_cell_length_c 7.707
_cell_volume 291.179
_citation_journal_id_ASTM SSCOA4
_cod_data_source_file Smith_SSCOA4_1988_575.cif
_cod_data_source_block H2Be1
_cod_original_cell_volume 291.1791
_cod_original_formula_sum 'H2 Be1'
_cod_database_code 1540992

loop_
_symmetry_equiv_pos_as_xyz
x,y,z
-x,-y,z
x,-y,-z+1/2
-x,y,-z+1/2
-x,-y,-z
x,y,-z
-x,y,z-1/2
x,-y,z-1/2
x+1/2,y+1/2,z+1/2
-x+1/2,-y+1/2,z+1/2
x+1/2,-y+1/2,-z+1
-x+1/2,y+1/2,-z+1
-x+1/2,-y+1/2,-z+1/2
x+1/2,y+1/2,-z+1/2
-x+1/2,y+1/2,z
x+1/2,-y+1/2,z

loop_
_atom_site_label
_atom_site_type_symbol
_atom_site_fract_x
_atom_site_fract_y
_atom_site_fract_z
_atom_site_occupancy
_atom_site_U_iso_or_equiv
H1 H 0.3055 0.2823 0 1 0.0
Be2 Be 0.1699 0.1253 0 1 0.0
H2 H 0.0895 0.1949 0.1515 1 0.0
Be1 Be 0 0 0.25 1 0.0
